data_7208582
loop_
_publ_author_name
'Kawai, Hidetoshi'
'Hosoda, Daisuke'

_publ_section_title
;
 Assembly of robust two-dimensional sheet structures from crystalline
 ring-fused malonamides via cooperative hydrogen bonding of amide groups
;
_journal_issue 18
_journal_name_full CrystEngComm
_journal_page_first 5717
_journal_paper_doi 10.1039/c2ce26003d
_journal_volume 14
_journal_year 2012
_chemical_formula_moiety 'C11 H12 N2 O2'
_chemical_formula_sum 'C11 H12 N2 O2'
_chemical_formula_weight 204.23
_space_group_IT_number 14
_symmetry_cell_setting monoclinic
_symmetry_Int_Tables_number 14
_symmetry_space_group_name_Hall '-P 2yn'
_symmetry_space_group_name_H-M 'P 1 21/n 1'
_atom_sites_solution_hydrogens geom
_atom_sites_solution_primary direct
_atom_sites_solution_secondary difmap
_audit_creation_date 2010-12-24
_audit_creation_method 'by CrystalStructure 4.0'
_cell_angle_alpha 90.0000
_cell_angle_beta 110.708(6)
_cell_angle_gamma 90.0000
_cell_formula_units_Z 4
_cell_length_a 10.153(6)
_cell_length_b 8.109(4)
_cell_length_c 12.906(8)
_cell_measurement_reflns_used 3325
_cell_measurement_temperature 123
_cell_measurement_theta_max 27.48
_cell_measurement_theta_min 3.03
_cell_volume 993.9(10)
_computing_cell_refinement CrystalClear
_computing_data_collection 'CrystalClear (Rigaku Corp., 2000)'
_computing_data_reduction CrystalClear
_computing_molecular_graphics 'CrystalStructure 4.0'
_computing_publication_material 'CrystalStructure 4.0 (Rigaku, 2010)'
_computing_structure_refinement 'CRYSTALS (Carruthers, et al., 1999)'
_computing_structure_solution SIR97
_diffrn_ambient_temperature 123
_diffrn_measured_fraction_theta_full 0.975
_diffrn_measured_fraction_theta_max 0.975
_diffrn_measurement_device_type 'Rigaku AFC7R'
_diffrn_measurement_method \w-2\q
_diffrn_radiation_type 'Mo K\a'
_diffrn_radiation_wavelength 0.71070
_diffrn_reflns_av_R_equivalents 0.0241
_diffrn_reflns_limit_h_max 12
_diffrn_reflns_limit_h_min -11
_diffrn_reflns_limit_k_max 7
_diffrn_reflns_limit_k_min -10
_diffrn_reflns_limit_l_max 16
_diffrn_reflns_limit_l_min -16
_diffrn_reflns_number 7759
_diffrn_reflns_theta_full 27.48
_diffrn_reflns_theta_max 27.48
_diffrn_standards_decay_% 0.000
_diffrn_standards_interval_count 0
_diffrn_standards_number 0
_exptl_absorpt_coefficient_mu 0.096
_exptl_absorpt_correction_T_max 0.981
_exptl_absorpt_correction_T_min 0.772
_exptl_absorpt_correction_type multi-scan
_exptl_absorpt_process_details 'CrystalClear (Rigaku, ????)'
_exptl_crystal_colour colorless
_exptl_crystal_density_diffrn 1.365
_exptl_crystal_density_method 'not measured'
_exptl_crystal_description block
_exptl_crystal_F_000 432.00
_exptl_crystal_size_max 0.400
_exptl_crystal_size_mid 0.300
_exptl_crystal_size_min 0.200
_refine_diff_density_max 0.421
_refine_diff_density_min -0.239
_refine_ls_extinction_method none
_refine_ls_goodness_of_fit_ref 1.009
_refine_ls_hydrogen_treatment constr
_refine_ls_number_parameters 148
_refine_ls_number_reflns 2226
_refine_ls_R_factor_gt 0.0419
_refine_ls_shift/su_max 0.000
_refine_ls_structure_factor_coef Fsqd
_refine_ls_weighting_details 'w = 1/[0.0021Fo^2^ + 1.0000\s(Fo^2^)]/(4Fo^2^)'
_refine_ls_weighting_scheme calc
_refine_ls_wR_factor_ref 0.1316
_reflns_number_gt 1885
_reflns_number_total 2226
_reflns_threshold_expression F^2^>2.0\s(F^2^)
_cod_data_source_file c2ce26003d.txt
_cod_data_source_block '_101217hk'
_cod_database_code 7208582

loop_
_symmetry_equiv_pos_site_id
_symmetry_equiv_pos_as_xyz
1 +X,+Y,+Z
2 1/2-X,1/2+Y,1/2-Z
3 -X,-Y,-Z
4 1/2+X,1/2-Y,1/2+Z

loop_
_atom_site_label
_atom_site_type_symbol
_atom_site_fract_x
_atom_site_fract_y
_atom_site_fract_z
_atom_site_U_iso_or_equiv
_atom_site_adp_type
_atom_site_occupancy
_atom_site_symmetry_multiplicity
_atom_site_calc_flag
_atom_site_refinement_flags
O(1) O 0.15873(9) -0.04696(10) 1.13541(7) 0.0219(3) Uani 1.0 4 d .
O(2) O 0.20223(8) 0.45868(10) 1.05202(7) 0.0189(3) Uani 1.0 4 d .
N(1) N 0.30957(11) 0.13296(13) 1.24874(8) 0.0217(3) Uani 1.0 4 d .
N(2) N 0.01821(10) 0.28350(12) 1.00244(8) 0.0187(3) Uani 1.0 4 d .
C(1) C 0.40569(12) 0.21887(14) 1.06729(10) 0.0183(3) Uani 1.0 4 d .
C(2) C 0.25285(11) 0.16481(14) 1.04978(9) 0.0146(3) Uani 1.0 4 d .
C(3) C 0.21080(12) 0.05356(14) 0.94532(9) 0.0176(3) Uani 1.0 4 d .
C(4) C 0.29935(12) 0.11962(14) 0.88244(10) 0.0197(3) Uani 1.0 4 d .
C(5) C 0.28424(14) 0.09164(17) 0.77231(11) 0.0257(4) Uani 1.0 4 d .
C(6) C 0.38213(16) 0.16090(19) 0.73260(12) 0.0335(4) Uani 1.0 4 d .
C(7) C 0.49330(16) 0.25480(19) 0.80186(13) 0.0354(5) Uani 1.0 4 d .
C(8) C 0.50862(14) 0.28192(17) 0.91191(12) 0.0282(4) Uani 1.0 4 d .
C(9) C 0.41046(12) 0.21311(14) 0.95182(10) 0.0197(3) Uani 1.0 4 d .
C(10) C 0.23750(12) 0.07326(13) 1.14870(9) 0.0148(3) Uani 1.0 4 d .
C(11) C 0.15504(11) 0.31625(14) 1.03303(8) 0.0142(3) Uani 1.0 4 d .
H(1) H 0.3014 0.0826 1.3126 0.0264 Uiso 1.0 4 calc R
H(2) H 0.3693 0.2259 1.2563 0.0266 Uiso 1.0 4 calc R
H(3) H -0.0472 0.3705 0.9948 0.0233 Uiso 1.0 4 calc R
H(4) H -0.0141 0.1729 0.9884 0.0230 Uiso 1.0 4 calc R
H(5) H 0.4235 0.3272 1.0969 0.0223 Uiso 1.0 4 calc R
H(6) H 0.4721 0.1447 1.1151 0.0215 Uiso 1.0 4 calc R
H(7) H 0.2325 -0.0587 0.9650 0.0217 Uiso 1.0 4 calc R
H(8) H 0.1133 0.0638 0.9031 0.0218 Uiso 1.0 4 calc R
H(9) H 0.2088 0.0263 0.7258 0.0322 Uiso 1.0 4 calc R
H(10) H 0.3733 0.1439 0.6576 0.0437 Uiso 1.0 4 calc R
H(11) H 0.5592 0.3017 0.7733 0.0469 Uiso 1.0 4 calc R
H(12) H 0.5849 0.3455 0.9590 0.0355 Uiso 1.0 4 calc R

loop_
_atom_site_aniso_label
_atom_site_aniso_U_11
_atom_site_aniso_U_22
_atom_site_aniso_U_33
_atom_site_aniso_U_12
_atom_site_aniso_U_13
_atom_site_aniso_U_23
O(1) 0.0247(5) 0.0182(5) 0.0217(5) -0.0070(4) 0.0069(4) 0.0011(4)
O(2) 0.0196(5) 0.0129(5) 0.0246(5) -0.0018(3) 0.0082(4) -0.0023(3)
N(1) 0.0265(6) 0.0196(6) 0.0174(5) -0.0055(5) 0.0056(4) -0.0002(4)
N(2) 0.0158(5) 0.0124(5) 0.0275(6) 0.0006(4) 0.0072(4) -0.0006(4)
C(1) 0.0153(6) 0.0157(6) 0.0238(6) -0.0009(5) 0.0070(5) 0.0010(5)
C(2) 0.0148(6) 0.0123(6) 0.0164(6) -0.0001(4) 0.0054(4) -0.0003(4)
C(3) 0.0194(6) 0.0155(6) 0.0197(6) -0.0004(5) 0.0090(5) -0.0030(5)
C(4) 0.0206(6) 0.0174(6) 0.0237(7) 0.0040(5) 0.0111(5) 0.0024(5)
C(5) 0.0292(7) 0.0265(7) 0.0248(7) 0.0056(6) 0.0138(6) 0.0018(5)
C(6) 0.0394(9) 0.0392(9) 0.0307(8) 0.0085(7) 0.0232(7) 0.0083(6)
C(7) 0.0330(8) 0.0413(9) 0.0428(9) 0.0050(7) 0.0269(7) 0.0127(7)
C(8) 0.0209(7) 0.0286(7) 0.0380(8) 0.0012(5) 0.0142(6) 0.0087(6)
C(9) 0.0170(6) 0.0183(6) 0.0261(7) 0.0037(5) 0.0104(5) 0.0046(5)
C(10) 0.0151(6) 0.0111(6) 0.0186(6) 0.0024(4) 0.0062(5) 0.0011(4)
C(11) 0.0162(6) 0.0142(6) 0.0127(5) 0.0001(4) 0.0057(4) 0.0002(4)

loop_
_atom_type_symbol
_atom_type_description
_atom_type_scat_dispersion_real
_atom_type_scat_dispersion_imag
_atom_type_scat_source
C C 0.0033 0.0016
;
International Tables for Crystallography
(1992, Vol. C, Tables 4.2.6.8 and 6.1.1.4)
;
H H 0.0000 0.0000
;
International Tables for Crystallography
(1992, Vol. C, Table 6.1.1.4)
;
N N 0.0061 0.0033
;
International Tables for Crystallography
(1992, Vol. C, Tables 4.2.6.8 and 6.1.1.4)
;
O O 0.0106 0.0060
;
International Tables for Crystallography
(1992, Vol. C, Tables 4.2.6.8 and 6.1.1.4)
;

loop_
_geom_angle_atom_site_label_1
_geom_angle_atom_site_label_2
_geom_angle_atom_site_label_3
_geom_angle
_geom_angle_publ_flag
C(2) C(1) C(9) 103.14(9) yes
C(1) C(2) C(3) 104.17(11) yes
C(1) C(2) C(10) 114.03(9) yes
C(1) C(2) C(11) 110.87(10) yes
C(3) C(2) C(10) 111.39(10) yes
C(3) C(2) C(11) 112.00(8) yes
C(10) C(2) C(11) 104.59(11) yes
C(2) C(3) C(4) 103.19(10) yes
C(3) C(4) C(5) 128.33(11) yes
C(3) C(4) C(9) 110.46(12) yes
C(5) C(4) C(9) 121.14(14) yes
C(4) C(5) C(6) 118.42(12) yes
C(5) C(6) C(7) 120.53(16) yes
C(6) C(7) C(8) 120.97(17) yes
C(7) C(8) C(9) 118.62(13) yes
C(1) C(9) C(4) 110.53(12) yes
C(1) C(9) C(8) 129.13(11) yes
C(4) C(9) C(8) 120.31(13) yes
O(1) C(10) N(1) 121.98(12) yes
O(1) C(10) C(2) 121.27(10) yes
N(1) C(10) C(2) 116.72(11) yes
O(2) C(11) N(2) 122.29(11) yes
O(2) C(11) C(2) 121.84(10) yes
N(2) C(11) C(2) 115.78(10) yes
C(10) N(1) H(1) 119.957 no
C(10) N(1) H(2) 120.039 no
H(1) N(1) H(2) 120.004 no
C(11) N(2) H(3) 120.060 no
C(11) N(2) H(4) 119.936 no
H(3) N(2) H(4) 120.004 no
C(2) C(1) H(5) 111.023 no
C(2) C(1) H(6) 111.067 no
C(9) C(1) H(5) 110.999 no
C(9) C(1) H(6) 111.042 no
H(5) C(1) H(6) 109.461 no
C(2) C(3) H(7) 111.004 no
C(2) C(3) H(8) 111.004 no
C(4) C(3) H(7) 111.017 no
C(4) C(3) H(8) 111.061 no
H(7) C(3) H(8) 109.461 no
C(4) C(5) H(9) 120.612 no
C(6) C(5) H(9) 120.965 no
C(5) C(6) H(10) 119.701 no
C(7) C(6) H(10) 119.773 no
C(6) C(7) H(11) 119.485 no
C(8) C(7) H(11) 119.538 no
C(7) C(8) H(12) 120.686 no
C(9) C(8) H(12) 120.691 no

loop_
_geom_bond_atom_site_label_1
_geom_bond_atom_site_label_2
_geom_bond_distance
_geom_bond_publ_flag
O(1) C(10) 1.2338(15) yes
O(2) C(11) 1.2411(15) yes
N(1) C(10) 1.3299(15) yes
N(2) C(11) 1.3298(17) yes
C(1) C(2) 1.5502(19) yes
C(1) C(9) 1.509(3) yes
C(2) C(3) 1.5513(17) yes
C(2) C(10) 1.5317(19) yes
C(2) C(11) 1.5456(17) yes
C(3) C(4) 1.507(2) yes
C(4) C(5) 1.393(3) yes
C(4) C(9) 1.3909(16) yes
C(5) C(6) 1.388(3) yes
C(6) C(7) 1.393(2) yes
C(7) C(8) 1.391(3) yes
C(8) C(9) 1.390(3) yes
N(1) H(1) 0.950 no
N(1) H(2) 0.950 no
N(2) H(3) 0.950 no
N(2) H(4) 0.950 no
C(1) H(5) 0.950 no
C(1) H(6) 0.950 no
C(3) H(7) 0.950 no
C(3) H(8) 0.950 no
C(5) H(9) 0.950 no
C(6) H(10) 0.950 no
C(7) H(11) 0.950 no
C(8) H(12) 0.950 no

loop_
_geom_contact_atom_site_label_1
_geom_contact_atom_site_label_2
_geom_contact_distance
_geom_contact_publ_flag
_geom_contact_site_symmetry_2
O(1) N(2) 3.2295(18) no .
O(1) C(3) 2.807(2) no .
O(1) C(11) 3.223(2) no .
O(2) N(1) 3.5571(19) no .
O(2) C(1) 2.7927(19) no .
O(2) C(3) 3.575(3) no .
O(2) C(9) 3.470(2) no .
O(2) C(10) 3.337(2) no .
N(1) C(1) 2.922(3) no .
N(1) C(11) 3.0549(19) no .
N(2) C(3) 2.977(2) no .
N(2) C(10) 2.9076(17) no .
C(4) C(7) 2.758(3) no .
C(4) C(11) 3.237(3) no .
C(5) C(8) 2.813(2) no .
C(6) C(9) 2.773(3) no .
C(9) C(11) 3.232(3) no .
O(1) N(1) 2.9555(18) no 2_547
O(1) N(2) 2.7948(15) no 3_557
O(1) C(3) 3.521(3) no 3_557
O(2) N(1) 2.974(2) no 2_557
O(2) N(2) 2.9599(17) no 3_567
O(2) C(8) 3.506(3) no 3_667
N(1) O(1) 2.9555(18) no 2_557
N(1) O(2) 2.974(2) no 2_547
N(1) N(2) 3.281(2) no 4_555
N(2) O(1) 2.7948(15) no 3_557
N(2) O(2) 2.9599(17) no 3_567
N(2) N(1) 3.281(2) no 4_454
N(2) N(2) 3.529(3) no 3_567
C(3) O(1) 3.521(3) no 3_557
C(8) O(2) 3.506(3) no 3_667
O(1) H(1) 2.4679 no .
O(1) H(2) 3.0886 no .
O(1) H(4) 2.7392 no .
O(1) H(7) 2.5636 no .
O(1) H(8) 3.0051 no .
O(2) H(2) 3.1985 no .
O(2) H(3) 2.4792 no .
O(2) H(4) 3.0971 no .
O(2) H(5) 2.3662 no .
N(1) H(5) 3.0434 no .
N(1) H(6) 2.7781 no .
N(2) H(8) 2.5738 no .
C(1) H(2) 2.5942 no .
C(1) H(7) 2.8740 no .
C(1) H(8) 3.2305 no .
C(1) H(12) 2.8495 no .
C(2) H(1) 3.3188 no .
C(2) H(2) 2.5534 no .
C(2) H(3) 3.3223 no .
C(2) H(4) 2.5414 no .
C(3) H(4) 2.7123 no .
C(3) H(5) 3.2296 no .
C(3) H(6) 2.8766 no .
C(3) H(9) 2.8352 no .
C(4) H(5) 3.1016 no .
C(4) H(6) 2.9002 no .
C(4) H(10) 3.2501 no .
C(4) H(12) 3.2730 no .
C(5) H(7) 2.9785 no .
C(5) H(8) 2.8258 no .
C(5) H(11) 3.2664 no .
C(6) H(12) 3.2807 no .
C(7) H(9) 3.2762 no .
C(8) H(5) 2.8361 no .
C(8) H(6) 2.9903 no .
C(8) H(10) 3.2748 no .
C(9) H(7) 2.8930 no .
C(9) H(8) 3.1021 no .
C(9) H(9) 3.2823 no .
C(9) H(11) 3.2504 no .
C(10) H(4) 2.7786 no .
C(10) H(5) 3.0245 no .
C(10) H(6) 2.6317 no .
C(10) H(7) 2.5854 no .
C(10) H(8) 2.9693 no .
C(11) H(2) 3.0233 no .
C(11) H(5) 2.5551 no .
C(11) H(6) 3.3175 no .
C(11) H(7) 3.3351 no .
C(11) H(8) 2.5845 no .
H(1) H(6) 3.5889 no .
H(2) H(5) 2.4520 no .
H(2) H(6) 2.4877 no .
H(3) H(8) 3.4068 no .
H(4) H(7) 3.2282 no .
H(4) H(8) 2.1618 no .
H(5) H(12) 2.8181 no .
H(6) H(7) 3.0099 no .
H(6) H(12) 3.1076 no .
H(7) H(9) 3.0889 no .
H(8) H(9) 2.8002 no .
H(9) H(10) 2.3474 no .
H(10) H(11) 2.3319 no .
H(11) H(12) 2.3438 no .
O(1) H(1) 3.0733 no 2_547
O(1) H(2) 2.3891 no 2_547
O(1) H(3) 3.1058 no 3_557
O(1) H(4) 2.0232 no 3_557
O(1) H(8) 2.6309 no 3_557
O(1) H(11) 3.3867 no 3_657
O(1) H(11) 3.0685 no 4_455
O(2) H(1) 2.0266 no 2_557
O(2) H(2) 3.5510 no 2_557
O(2) H(3) 2.0219 no 3_567
O(2) H(4) 3.4843 no 3_567
O(2) H(10) 2.9490 no 2_556
O(2) H(11) 3.2957 no 3_667
O(2) H(12) 2.7252 no 3_667
N(1) H(3) 2.9894 no 4_555
N(1) H(4) 3.3666 no 4_555
N(1) H(11) 2.7226 no 4_455
N(2) H(1) 3.4410 no 2_557
N(2) H(1) 2.8657 no 4_454
N(2) H(2) 2.9976 no 4_454
N(2) H(3) 2.8196 no 3_567
N(2) H(7) 3.2763 no 3_557
N(2) H(8) 3.5142 no 3_557
N(2) H(10) 2.9336 no 4_455
N(2) H(11) 3.4415 no 4_455
C(1) H(12) 3.5531 no 3_667
C(2) H(4) 3.5740 no 3_557
C(3) H(4) 3.0498 no 3_557
C(3) H(10) 3.5669 no 2_546
C(4) H(6) 3.1511 no 3_657
C(4) H(9) 3.5708 no 2_556
C(5) H(6) 3.0600 no 3_657
C(5) H(9) 3.5252 no 2_556
C(6) H(3) 3.3993 no 4_554
C(6) H(6) 3.1841 no 3_657
C(6) H(7) 3.3058 no 2_556
C(6) H(9) 3.2049 no 2_556
C(7) H(1) 3.3518 no 4_554
C(7) H(6) 3.3914 no 3_657
C(7) H(8) 3.5245 no 2_556
C(7) H(9) 2.9441 no 2_556
C(8) H(5) 3.2537 no 3_667
C(8) H(6) 3.4897 no 3_657
C(8) H(7) 3.1232 no 3_657
C(8) H(9) 3.0305 no 2_556
C(9) H(6) 3.3641 no 3_657
C(9) H(9) 3.3477 no 2_556
C(10) H(2) 3.3989 no 2_547
C(10) H(4) 3.0695 no 3_557
C(10) H(8) 3.5611 no 3_557
C(10) H(11) 2.9917 no 4_455
C(11) H(1) 2.8642 no 2_557
C(11) H(3) 2.7386 no 3_567
C(11) H(10) 3.5632 no 2_556
H(1) O(1) 3.0733 no 2_557
H(1) O(2) 2.0266 no 2_547
H(1) N(2) 3.4410 no 2_547
H(1) N(2) 2.8657 no 4_555
H(1) C(7) 3.3518 no 4_455
H(1) C(11) 2.8642 no 2_547
H(1) H(2) 3.3272 no 2_547
H(1) H(3) 3.3126 no 2_547
H(1) H(3) 2.3410 no 4_555
H(1) H(4) 3.0952 no 4_555
H(1) H(5) 3.5704 no 2_547
H(1) H(11) 2.5102 no 4_455
H(1) H(12) 3.4163 no 4_455
H(2) O(1) 2.3891 no 2_557
H(2) O(2) 3.5510 no 2_547
H(2) N(2) 2.9976 no 4_555
H(2) C(10) 3.3989 no 2_557
H(2) H(1) 3.3272 no 2_557
H(2) H(3) 2.9932 no 4_555
H(2) H(4) 2.9221 no 4_555
H(2) H(8) 3.0523 no 4_555
H(2) H(11) 3.2398 no 4_455
H(3) O(1) 3.1058 no 3_557
H(3) O(2) 2.0219 no 3_567
H(3) N(1) 2.9894 no 4_454
H(3) N(2) 2.8196 no 3_567
H(3) C(6) 3.3993 no 4_455
H(3) C(11) 2.7386 no 3_567
H(3) H(1) 3.3126 no 2_557
H(3) H(1) 2.3410 no 4_454
H(3) H(2) 2.9932 no 4_454
H(3) H(3) 2.2920 no 3_567
H(3) H(7) 3.3002 no 3_557
H(3) H(10) 2.5059 no 4_455
H(4) O(1) 2.0232 no 3_557
H(4) O(2) 3.4843 no 3_567
H(4) N(1) 3.3666 no 4_454
H(4) C(2) 3.5740 no 3_557
H(4) C(3) 3.0498 no 3_557
H(4) C(10) 3.0695 no 3_557
H(4) H(1) 3.0952 no 4_454
H(4) H(2) 2.9221 no 4_454
H(4) H(4) 2.8239 no 3_557
H(4) H(7) 2.6607 no 3_557
H(4) H(8) 2.7671 no 3_557
H(4) H(10) 3.1700 no 4_455
H(4) H(11) 3.4906 no 4_455
H(5) C(8) 3.2537 no 3_667
H(5) H(1) 3.5704 no 2_557
H(5) H(9) 3.0263 no 4_555
H(5) H(11) 3.4175 no 3_667
H(5) H(12) 2.7433 no 3_667
H(6) C(4) 3.1511 no 3_657
H(6) C(5) 3.0600 no 3_657
H(6) C(6) 3.1841 no 3_657
H(6) C(7) 3.3914 no 3_657
H(6) C(8) 3.4897 no 3_657
H(6) C(9) 3.3641 no 3_657
H(6) H(7) 3.5700 no 3_657
H(6) H(9) 3.4542 no 3_657
H(6) H(9) 3.5361 no 4_555
H(7) N(2) 3.2763 no 3_557
H(7) C(6) 3.3058 no 2_546
H(7) C(8) 3.1232 no 3_657
H(7) H(3) 3.3002 no 3_557
H(7) H(4) 2.6607 no 3_557
H(7) H(6) 3.5700 no 3_657
H(7) H(10) 2.8753 no 2_546
H(7) H(12) 2.9187 no 3_657
H(8) O(1) 2.6309 no 3_557
H(8) N(2) 3.5142 no 3_557
H(8) C(7) 3.5245 no 2_546
H(8) C(10) 3.5611 no 3_557
H(8) H(2) 3.0523 no 4_454
H(8) H(4) 2.7671 no 3_557
H(8) H(10) 3.5068 no 2_546
H(8) H(11) 3.1540 no 2_546
H(9) C(4) 3.5708 no 2_546
H(9) C(5) 3.5252 no 2_546
H(9) C(6) 3.2049 no 2_546
H(9) C(7) 2.9441 no 2_546
H(9) C(8) 3.0305 no 2_546
H(9) C(9) 3.3477 no 2_546
H(9) H(5) 3.0263 no 4_454
H(9) H(6) 3.4542 no 3_657
H(9) H(6) 3.5361 no 4_454
H(9) H(11) 3.2779 no 2_546
H(9) H(12) 3.4207 no 2_546
H(9) H(12) 3.3847 no 4_454
H(10) O(2) 2.9490 no 2_546
H(10) N(2) 2.9336 no 4_554
H(10) C(3) 3.5669 no 2_556
H(10) C(11) 3.5632 no 2_546
H(10) H(3) 2.5059 no 4_554
H(10) H(4) 3.1700 no 4_554
H(10) H(7) 2.8753 no 2_556
H(10) H(8) 3.5068 no 2_556
H(10) H(12) 3.1368 no 4_454
H(11) O(1) 3.3867 no 3_657
H(11) O(1) 3.0685 no 4_554
H(11) O(2) 3.2957 no 3_667
H(11) N(1) 2.7226 no 4_554
H(11) N(2) 3.4415 no 4_554
H(11) C(10) 2.9917 no 4_554
H(11) H(1) 2.5102 no 4_554
H(11) H(2) 3.2398 no 4_554
H(11) H(4) 3.4906 no 4_554
H(11) H(5) 3.4175 no 3_667
H(11) H(8) 3.1540 no 2_556
H(11) H(9) 3.2779 no 2_556
H(12) O(2) 2.7252 no 3_667
H(12) C(1) 3.5531 no 3_667
H(12) H(1) 3.4163 no 4_554
H(12) H(5) 2.7433 no 3_667
H(12) H(7) 2.9187 no 3_657
H(12) H(9) 3.4207 no 2_556
H(12) H(9) 3.3847 no 4_555
H(12) H(10) 3.1368 no 4_555
H(12) H(12) 3.4156 no 3_667

loop_
_geom_hbond_atom_site_label_D
_geom_hbond_atom_site_label_H
_geom_hbond_atom_site_label_A
_geom_hbond_site_symmetry_A
_geom_hbond_distance_DA
_geom_hbond_distance_DH
_geom_hbond_distance_HA
_geom_hbond_angle_DHA
_geom_hbond_publ_flag
N(1) H(1) O(2) 2_547 2.974(2) 0.950 2.027 174.4 no
N(1) H(2) O(1) 2_557 2.9555(18) 0.950 2.389 117.9 no
N(2) H(3) O(2) 3_567 2.9599(17) 0.950 2.022 169.0 no
N(2) H(4) O(1) 3_557 2.7948(15) 0.950 2.023 137.1 no

loop_
_geom_torsion_atom_site_label_1
_geom_torsion_atom_site_label_2
_geom_torsion_atom_site_label_3
_geom_torsion_atom_site_label_4
_geom_torsion
_geom_torsion_publ_flag
C(2) C(1) C(9) C(4) -17.47(11) no
C(2) C(1) C(9) C(8) 164.45(10) no
C(9) C(1) C(2) C(3) 27.57(10) no
C(9) C(1) C(2) C(10) 149.20(9) no
C(9) C(1) C(2) C(11) -93.08(10) no
C(1) C(2) C(3) C(4) -27.80(10) no
C(1) C(2) C(10) O(1) -140.06(11) no
C(1) C(2) C(10) N(1) 42.00(14) no
C(1) C(2) C(11) O(2) -11.98(15) no
C(1) C(2) C(11) N(2) 171.24(9) no
C(3) C(2) C(10) O(1) -22.51(15) no
C(3) C(2) C(10) N(1) 159.55(9) no
C(10) C(2) C(3) C(4) -151.16(8) no
C(3) C(2) C(11) O(2) -127.86(11) no
C(3) C(2) C(11) N(2) 55.35(14) no
C(11) C(2) C(3) C(4) 92.09(11) no
C(10) C(2) C(11) O(2) 111.36(11) no
C(10) C(2) C(11) N(2) -65.43(11) no
C(11) C(2) C(10) O(1) 98.67(12) no
C(11) C(2) C(10) N(1) -79.27(12) no
C(2) C(3) C(4) C(5) -164.80(10) no
C(2) C(3) C(4) C(9) 18.02(11) no
C(3) C(4) C(5) C(6) -177.61(10) no
C(3) C(4) C(9) C(1) -0.35(13) no
C(3) C(4) C(9) C(8) 177.92(9) no
C(5) C(4) C(9) C(1) -177.77(10) no
C(5) C(4) C(9) C(8) 0.50(17) no
C(9) C(4) C(5) C(6) -0.69(18) no
C(4) C(5) C(6) C(7) 0.6(2) no
C(5) C(6) C(7) C(8) -0.3(3) no
C(6) C(7) C(8) C(9) 0.0(2) no
C(7) C(8) C(9) C(1) 177.74(11) no
C(7) C(8) C(9) C(4) -0.17(18) no
